data_4512259
loop_
_publ_author_name
'Shen, Junju'
'Zhang, Caifeng'
'Yu, Tanlai'
'An, Li'
'Fu, Yunlong'

_publ_section_title
;
 Structural and Functional Modulation of Five 4-Cyanopyridinium
 Iodoargentates Built Up from Cubane-like Ag4I4Nodes
;
_journal_issue 12
_journal_name_full 'Crystal Growth &amp; Design'
_journal_page_first 6337
_journal_paper_doi 10.1021/cg5010769
_journal_volume 14
_journal_year 2014
_chemical_formula_moiety 'Ag2 I3, C7 H7  N2'
_chemical_formula_sum 'C7 H7 Ag2 I3 N2'
_chemical_formula_weight 715.59
_chemical_name_systematic
; 
 ? 
;
_space_group_IT_number 66
_symmetry_cell_setting orthorhombic
_symmetry_space_group_name_Hall '-C 2 2c'
_symmetry_space_group_name_H-M 'C c c m'
_atom_sites_solution_hydrogens geom
_atom_sites_solution_primary direct
_atom_sites_solution_secondary difmap
_audit_creation_method SHELXL-97
_cell_angle_alpha 90.00
_cell_angle_beta 90.00
_cell_angle_gamma 90.00
_cell_formula_units_Z 8
_cell_length_a 10.4808(7)
_cell_length_b 12.8829(12)
_cell_length_c 20.7792(14)
_cell_measurement_reflns_used 1020
_cell_measurement_temperature 293(2)
_cell_measurement_theta_max 26.5180
_cell_measurement_theta_min 3.1590
_cell_volume 2805.7(4)
_computing_cell_refinement
;
CrysAlisPro, Agilent Technologies,
Version 1.171.36.28 (release 01-02-2013 CrysAlis171 .NET)
(compiled Feb  1 2013,16:14:44)
;
_computing_data_collection
;
CrysAlisPro, Agilent Technologies,
Version 1.171.36.28 (release 01-02-2013 CrysAlis171 .NET)
(compiled Feb  1 2013,16:14:44)
;
_computing_data_reduction
;
CrysAlisPro, Agilent Technologies,
Version 1.171.36.28 (release 01-02-2013 CrysAlis171 .NET)
(compiled Feb  1 2013,16:14:44)
;
_computing_structure_refinement 'SHELXL-97 (Sheldrick, 1997)'
_computing_structure_solution 'SHELXS-97 (Sheldrick, 1990)'
_diffrn_ambient_temperature 293(2)
_diffrn_detector_area_resol_mean 16.0710
_diffrn_measured_fraction_theta_full 0.999
_diffrn_measured_fraction_theta_max 0.999
_diffrn_measurement_device_type 'Xcalibur, Eos, Gemini'
_diffrn_measurement_method '\w scans'
_diffrn_radiation_monochromator graphite
_diffrn_radiation_source 'fine-focus sealed tube'
_diffrn_radiation_type MoK\a
_diffrn_radiation_wavelength 0.71073
_diffrn_reflns_av_R_equivalents 0.0352
_diffrn_reflns_av_sigmaI/netI 0.0434
_diffrn_reflns_limit_h_max 9
_diffrn_reflns_limit_h_min -12
_diffrn_reflns_limit_k_max 13
_diffrn_reflns_limit_k_min -15
_diffrn_reflns_limit_l_max 25
_diffrn_reflns_limit_l_min -15
_diffrn_reflns_number 3499
_diffrn_reflns_theta_full 26.00
_diffrn_reflns_theta_max 26.00
_diffrn_reflns_theta_min 2.69
_exptl_absorpt_coefficient_mu 9.362
_exptl_absorpt_correction_T_max 0.8349
_exptl_absorpt_correction_T_min 0.6222
_exptl_absorpt_correction_type multi-scan
_exptl_absorpt_process_details
;
CrysAlisPro, Agilent Technologies,
Version 1.171.36.28 (release 01-02-2013 CrysAlis171 .NET)
(compiled Feb  1 2013,16:14:44)
Empirical absorption correction using spherical harmonics,
 implemented in SCALE3 ABSPACK scaling algorithm.
;
_exptl_crystal_colour Orange-red
_exptl_crystal_density_diffrn 3.388
_exptl_crystal_density_method 'not measured'
_exptl_crystal_description plate
_exptl_crystal_F_000 2528
_exptl_crystal_size_max 0.06
_exptl_crystal_size_mid 0.05
_exptl_crystal_size_min 0.02
_refine_diff_density_max 1.775
_refine_diff_density_min -1.095
_refine_diff_density_rms 0.239
_refine_ls_extinction_method none
_refine_ls_goodness_of_fit_ref 1.214
_refine_ls_hydrogen_treatment constr
_refine_ls_matrix_type full
_refine_ls_number_parameters 82
_refine_ls_number_reflns 1424
_refine_ls_number_restraints 60
_refine_ls_restrained_S_all 1.208
_refine_ls_R_factor_all 0.0751
_refine_ls_R_factor_gt 0.0644
_refine_ls_shift/su_max 0.000
_refine_ls_shift/su_mean 0.000
_refine_ls_structure_factor_coef Fsqd
_refine_ls_weighting_details 'calc w=1/[\s^2^(Fo^2^)+(0.0390P)^2^+109.8071P] where P=(Fo^2^+2Fc^2^)/3'
_refine_ls_weighting_scheme calc
_refine_ls_wR_factor_gt 0.1399
_refine_ls_wR_factor_ref 0.1452
_reflns_number_gt 1201
_reflns_number_total 1424
_reflns_threshold_expression >2sigma(I)
_cod_data_source_file cg5010769_si_002.cif
_cod_data_source_block 1
_cod_depositor_comments 'Adding full bibliography for 4512259--4512265.cif.'
_cod_database_code 4512259

loop_
_symmetry_equiv_pos_as_xyz
'x, y, z'
'-x, -y, z'
'-x, y, -z+1/2'
'x, -y, -z+1/2'
'x+1/2, y+1/2, z'
'-x+1/2, -y+1/2, z'
'-x+1/2, y+1/2, -z+1/2'
'x+1/2, -y+1/2, -z+1/2'
'-x, -y, -z'
'x, y, -z'
'x, -y, z-1/2'
'-x, y, z-1/2'
'-x+1/2, -y+1/2, -z'
'x+1/2, y+1/2, -z'
'x+1/2, -y+1/2, z-1/2'
'-x+1/2, y+1/2, z-1/2'

loop_
_atom_site_label
_atom_site_type_symbol
_atom_site_fract_x
_atom_site_fract_y
_atom_site_fract_z
_atom_site_U_iso_or_equiv
_atom_site_adp_type
_atom_site_occupancy
_atom_site_symmetry_multiplicity
_atom_site_calc_flag
_atom_site_refinement_flags
Ag1 Ag 0.11687(6) 0.10120(4) 0.30512(3) 0.06131(17) Uani 1 1 d .
I1 I 0.15673(4) 0.11510(3) 0.16840(2) 0.04658(11) Uani 1 1 d .
I2 I 0.2500 0.2500 0.37616(3) 0.05259(17) Uani 1 2 d S
N1 N 0.073(3) 0.3125(5) 0.0000 0.207(3) Uani 0.50 2 d SPDU
N2 N 0.5385(18) -0.008(3) 0.0652(4) 0.106(3) Uani 0.25 1 d PDU
C1 C 0.1268(14) 0.0333(11) 0.0000 0.087(3) Uani 1 2 d SU
H1 H 0.2133 0.0495 0.0000 0.105 Uiso 1 2 calc SR
C2 C 0.0386(7) 0.1127(4) 0.0000 0.072(2) Uani 1 2 d SDU
C3 C -0.0884(7) 0.0746(9) 0.0000 0.078(3) Uani 1 2 d SDU
H3 H -0.1533 0.1238 0.0000 0.093 Uiso 1 2 calc SR
C4 C 0.0617(16) 0.2255(5) 0.0000 0.043(3) Uani 0.50 2 d SPDU
C5 C 0.4996(7) 0.0908(4) 0.2192(3) 0.0595(17) Uani 1 1 d DU
H5 H 0.4988 0.1544 0.1980 0.071 Uiso 1 1 calc R
C6 C 0.5000 0.0000 0.1820(4) 0.062(2) Uani 1 2 d SDU
C7 C 0.5000 0.0000 0.1161(4) 0.048(3) Uani 0.50 2 d SPDU

loop_
_atom_site_aniso_label
_atom_site_aniso_U_11
_atom_site_aniso_U_22
_atom_site_aniso_U_33
_atom_site_aniso_U_23
_atom_site_aniso_U_13
_atom_site_aniso_U_12
Ag1 0.0666(3) 0.0514(3) 0.0660(3) -0.0044(3) -0.0041(3) -0.0020(3)
I1 0.0488(2) 0.0404(2) 0.0506(2) 0.00095(19) 0.00092(19) -0.00676(18)
I2 0.0605(3) 0.0490(3) 0.0482(3) 0.000 0.000 -0.0160(3)
N1 0.208(5) 0.208(5) 0.204(5) 0.000 0.000 0.000(4)
N2 0.102(5) 0.105(5) 0.110(5) -0.002(4) 0.000(4) 0.001(4)
C1 0.096(4) 0.091(4) 0.075(4) 0.000 0.000 0.013(4)
C2 0.080(4) 0.085(4) 0.050(4) 0.000 0.000 0.015(4)
C3 0.090(4) 0.079(4) 0.063(4) 0.000 0.000 0.016(4)
C4 0.048(4) 0.051(5) 0.031(4) 0.000 0.000 0.004(4)
C5 0.050(3) 0.052(3) 0.077(3) 0.008(3) 0.003(3) -0.003(3)
C6 0.057(4) 0.062(4) 0.069(4) 0.000 0.000 -0.005(3)
C7 0.052(5) 0.048(5) 0.043(5) 0.000 0.000 -0.004(4)

loop_
_atom_type_symbol
_atom_type_description
_atom_type_scat_dispersion_real
_atom_type_scat_dispersion_imag
_atom_type_scat_source
C C 0.0033 0.0016 'International Tables Vol C Tables 4.2.6.8 and 6.1.1.4'
H H 0.0000 0.0000 'International Tables Vol C Tables 4.2.6.8 and 6.1.1.4'
N N 0.0061 0.0033 'International Tables Vol C Tables 4.2.6.8 and 6.1.1.4'
Ag Ag -0.8971 1.1015 'International Tables Vol C Tables 4.2.6.8 and 6.1.1.4'
I I -0.4742 1.8119 'International Tables Vol C Tables 4.2.6.8 and 6.1.1.4'

loop_
_geom_angle_atom_site_label_1
_geom_angle_atom_site_label_2
_geom_angle_atom_site_label_3
_geom_angle
_geom_angle_site_symmetry_1
_geom_angle_site_symmetry_3
I2 Ag1 I1 119.48(2) . 4
I2 Ag1 I1 113.99(2) . .
I1 Ag1 I1 103.21(2) 4 .
I2 Ag1 I1 110.38(2) . 3
I1 Ag1 I1 99.56(2) 4 3
I1 Ag1 I1 108.92(2) . 3
I2 Ag1 Ag1 136.543(14) . 3
I1 Ag1 Ag1 103.721(15) 4 3
I1 Ag1 Ag1 55.365(19) . 3
I1 Ag1 Ag1 54.019(19) 3 3
Ag1 I1 Ag1 74.29(2) 4 .
Ag1 I1 Ag1 76.22(2) 4 3
Ag1 I1 Ag1 70.62(2) . 3
Ag1 I2 Ag1 116.19(3) . 6
N2 N2 C7 68.6(10) 2_655 .
C2 C1 C3 121.7(11) . 9
C2 C1 H1 119.1 . .
C3 C1 H1 119.1 9 .
C1 C2 C3 111.9(8) . .
C1 C2 C4 128.5(10) . .
C3 C2 C4 119.7(9) . .
C2 C3 C1 126.4(9) . 9
C2 C3 H3 116.8 . .
C1 C3 H3 116.8 9 .
N1 C4 C2 176(2) . .
C5 C5 C6 123.5(4) 3_655 .
C5 C5 H5 118.3 3_655 .
C6 C5 H5 118.3 . .
C7 C6 C5 123.5(4) . .
C7 C6 C5 123.5(4) . 2_655
C5 C6 C5 113.1(8) . 2_655
N2 C7 N2 43(2) 2_655 .
N2 C7 C6 158.6(10) 2_655 .
N2 C7 C6 158.6(10) . .

loop_
_geom_bond_atom_site_label_1
_geom_bond_atom_site_label_2
_geom_bond_distance
_geom_bond_site_symmetry_2
Ag1 I2 2.7930(7) .
Ag1 I1 2.8710(7) 4
Ag1 I1 2.8771(8) .
Ag1 I1 2.9253(7) 3
Ag1 Ag1 3.3539(12) 3
I1 Ag1 2.8710(7) 4
I1 Ag1 2.9253(7) 3
I2 Ag1 2.7930(7) 6
N1 C4 1.127(9) .
N2 N2 0.83(4) 2_655
N2 C7 1.138(12) .
C1 C2 1.378(15) .
C1 C3 1.448(18) 9
C1 H1 0.9300 .
C2 C3 1.419(10) .
C2 C4 1.473(8) .
C3 C1 1.448(18) 9
C3 H3 0.9300 .
C5 C5 1.279(12) 3_655
C5 C6 1.402(7) .
C5 H5 0.9300 .
C6 C7 1.369(13) .
C6 C5 1.402(7) 2_655
C7 N2 1.138(12) 2_655
